data_7006979
loop_
_publ_author_name
'Champouret, Yohan D. M.'
'Mar\'echal, Jean-Didier'
'Dadhiwala, Ishaq'
'Fawcett, John'
'Palmer, Donna'
'Singh, Kuldip'
'Solan, Gregory A.'

_publ_section_title
;
 Mono- vs. bi-metallic assembly on a bulky bis(imino)terpyridine
 framework: a combined experimental and theoretical study.
;
_journal_issue 19
_journal_name_full 'Dalton transactions (Cambridge, England : 2003)'
_journal_page_first 2350
_journal_page_last 2361
_journal_paper_doi 10.1039/b516083a
_journal_year 2006
_chemical_formula_moiety '(C43 H52 Br4 N5 Ni2 O) (C H Cl3) (H2 O)'
_chemical_formula_sum 'C44 H55 Br4 Cl3 N5 Ni2 O2'
_chemical_formula_weight 1229.34
_chemical_name_systematic
;
?
;
_space_group_IT_number 60
_symmetry_cell_setting orthorhombic
_symmetry_space_group_name_Hall '-P 2n 2ab'
_symmetry_space_group_name_H-M 'P b c n'
_atom_sites_solution_hydrogens geom
_atom_sites_solution_primary direct
_atom_sites_solution_secondary difmap
_audit_creation_method SHELXL-97
_cell_angle_alpha 90.00
_cell_angle_beta 90.00
_cell_angle_gamma 90.00
_cell_formula_units_Z 8
_cell_length_a 21.921(6)
_cell_length_b 16.246(5)
_cell_length_c 28.685(8)
_cell_measurement_reflns_used 984
_cell_measurement_temperature 150(2)
_cell_measurement_theta_max 21.77
_cell_measurement_theta_min 2.35
_cell_volume 10216(5)
_computing_cell_refinement 'Bruker SMART'
_computing_data_collection 'Bruker SMART'
_computing_data_reduction 'Bruker SHELXTL'
_computing_molecular_graphics 'Bruker SHELXTL'
_computing_publication_material 'Bruker SHELXTL'
_computing_structure_refinement 'SHELXL-97 (Sheldrick, 1997)'
_computing_structure_solution 'SHELXS-97 (Sheldrick, 1990)'
_diffrn_ambient_temperature 150(2)
_diffrn_measured_fraction_theta_full 0.995
_diffrn_measured_fraction_theta_max 0.995
_diffrn_measurement_device_type 'CCD area detector'
_diffrn_measurement_method 'phi and omega scans'
_diffrn_radiation_monochromator graphite
_diffrn_radiation_source 'fine-focus sealed tube'
_diffrn_radiation_type MoK\a
_diffrn_radiation_wavelength 0.71073
_diffrn_reflns_av_R_equivalents 0.2637
_diffrn_reflns_av_sigmaI/netI 0.1979
_diffrn_reflns_limit_h_max 24
_diffrn_reflns_limit_h_min -24
_diffrn_reflns_limit_k_max 17
_diffrn_reflns_limit_k_min -18
_diffrn_reflns_limit_l_max 31
_diffrn_reflns_limit_l_min -31
_diffrn_reflns_number 59878
_diffrn_reflns_theta_full 23.32
_diffrn_reflns_theta_max 23.32
_diffrn_reflns_theta_min 1.42
_exptl_absorpt_coefficient_mu 4.062
_exptl_absorpt_correction_T_max 0.862
_exptl_absorpt_correction_T_min 0.532
_exptl_absorpt_correction_type empirical
_exptl_absorpt_process_details
;
absorption correction based on 5577 reflections (SADABS); Rint 0.155 before
correction and 0.058 after.
;
_exptl_crystal_colour orange
_exptl_crystal_density_diffrn 1.599
_exptl_crystal_density_method 'not measured'
_exptl_crystal_description lozenge
_exptl_crystal_F_000 4936
_exptl_crystal_size_max 0.26
_exptl_crystal_size_mid 0.16
_exptl_crystal_size_min 0.10
_refine_diff_density_max 2.836
_refine_diff_density_min -1.288
_refine_diff_density_rms 0.226
_refine_ls_extinction_method none
_refine_ls_goodness_of_fit_ref 1.102
_refine_ls_hydrogen_treatment constr
_refine_ls_matrix_type full
_refine_ls_number_parameters 283
_refine_ls_number_reflns 7368
_refine_ls_number_restraints 0
_refine_ls_restrained_S_all 1.102
_refine_ls_R_factor_all 0.2179
_refine_ls_R_factor_gt 0.1331
_refine_ls_shift/su_max 0.004
_refine_ls_shift/su_mean 0.000
_refine_ls_structure_factor_coef Fsqd
_refine_ls_weighting_details 'calc w=1/[\s^2^(Fo^2^)+(0.1385P)^2^+187.8032P] where P=(Fo^2^+2Fc^2^)/3'
_refine_ls_weighting_scheme calc
_refine_ls_wR_factor_gt 0.3076
_refine_ls_wR_factor_ref 0.3433
_reflns_number_gt 3920
_reflns_number_total 7368
_reflns_threshold_expression >2sigma(I)
_cod_data_source_file b516083a.txt
_cod_data_source_block 05028bcn
_cod_depositor_comments
;
The following automatic conversions were performed:
'_symmetry_cell_setting' value 'Orthorhombic' changed to 'orthorhombic'
according to '/home/saulius/struct/CIF-dictionaries/cif_core.dic'
dictionary named 'cif_core.dic' version 2.4.1 from 2010-06-29.

Automatic conversion script
Id: cif_fix_enum 1527 2010-12-29 10:47:43Z saulius 

The following automatic conversions were performed:

'_refine_ls_hydrogen_treatment' value 'constrained' was replaced with
the value 'constr' as specified in the replacement file
'src/cod-tools/trunk/data/replacement-values/replacement_values.lst'.

Automatic conversion script
Id: cif_fix_values 5376 2017-05-30 11:51:03Z andrius 
;
_cod_original_sg_symbol_H-M Pbcn
_cod_database_code 7006979

loop_
_symmetry_equiv_pos_as_xyz
'x, y, z'
'-x+1/2, -y+1/2, z+1/2'
'-x, y, -z+1/2'
'x+1/2, -y+1/2, -z'
'-x, -y, -z'
'x-1/2, y-1/2, -z-1/2'
'x, -y, z-1/2'
'-x-1/2, y-1/2, z'

loop_
_atom_site_label
_atom_site_type_symbol
_atom_site_fract_x
_atom_site_fract_y
_atom_site_fract_z
_atom_site_U_iso_or_equiv
_atom_site_adp_type
_atom_site_occupancy
_atom_site_symmetry_multiplicity
_atom_site_calc_flag
_atom_site_refinement_flags
_atom_site_disorder_assembly
_atom_site_disorder_group
Ni1 Ni 0.10815(12) 0.30843(19) 0.38505(9) 0.0266(8) Uani 1 1 d . . .
Ni2 Ni -0.09132(12) 0.47432(18) 0.42155(9) 0.0240(7) Uani 1 1 d . . .
Br1 Br 0.10834(11) 0.18277(16) 0.33967(8) 0.0376(7) Uani 1 1 d . . .
Br2 Br 0.07648(10) 0.42214(15) 0.33781(8) 0.0323(6) Uani 1 1 d . . .
Br3 Br -0.09689(11) 0.56251(18) 0.49145(8) 0.0421(8) Uani 1 1 d . . .
Br4 Br -0.18670(12) 0.40258(17) 0.43547(9) 0.0444(8) Uani 1 1 d . . .
N1 N 0.2040(8) 0.3383(10) 0.3818(5) 0.018(4) Uiso 1 1 d . . .
N2 N 0.1385(8) 0.2603(11) 0.4421(6) 0.026(5) Uiso 1 1 d . . .
N3 N 0.0240(8) 0.2727(10) 0.4211(5) 0.019(4) Uiso 1 1 d . . .
N4 N -0.0747(8) 0.3967(10) 0.3653(6) 0.023(4) Uiso 1 1 d . . .
O1 O 0.0010(8) 0.4911(10) 0.4233(5) 0.046(5) Uiso 1 1 d . . .
H1 H 0.0184 0.4471 0.4311 0.070 Uiso 1 1 d R . .
H1A H 0.0097 0.5308 0.4442 0.070 Uiso 1 1 d R . .
C1 C 0.2605(11) 0.3574(15) 0.3078(8) 0.034(6) Uiso 1 1 d . . .
C2 C 0.2869(11) 0.4178(15) 0.2778(8) 0.040(7) Uiso 1 1 d . . .
H2 H 0.3053 0.3989 0.2498 0.048 Uiso 1 1 calc R . .
C3 C 0.2878(11) 0.4993(16) 0.2860(8) 0.041(7) Uiso 1 1 d . . .
H3 H 0.3051 0.5365 0.2641 0.049 Uiso 1 1 calc R . .
C4 C 0.2625(10) 0.5276(14) 0.3279(7) 0.028(6) Uiso 1 1 d . . .
H4 H 0.2657 0.5842 0.3359 0.033 Uiso 1 1 calc R . .
C5 C 0.2331(11) 0.4742(14) 0.3574(8) 0.031(6) Uiso 1 1 d . . .
C6 C 0.2332(11) 0.3931(14) 0.3488(8) 0.031(6) Uiso 1 1 d . . .
C7 C 0.2624(11) 0.2686(14) 0.2990(8) 0.034(6) Uiso 1 1 d . . .
H7 H 0.2410 0.2396 0.3251 0.040 Uiso 1 1 calc R . .
C8 C 0.2318(13) 0.2443(17) 0.2527(9) 0.059(8) Uiso 1 1 d . . .
H8A H 0.1928 0.2733 0.2497 0.089 Uiso 1 1 calc R . .
H8B H 0.2246 0.1848 0.2522 0.089 Uiso 1 1 calc R . .
H8C H 0.2585 0.2594 0.2267 0.089 Uiso 1 1 calc R . .
C9 C 0.3281(13) 0.2368(17) 0.2962(9) 0.057(8) Uiso 1 1 d . . .
H9A H 0.3488 0.2623 0.2696 0.086 Uiso 1 1 calc R . .
H9B H 0.3278 0.1769 0.2923 0.086 Uiso 1 1 calc R . .
H9C H 0.3498 0.2509 0.3250 0.086 Uiso 1 1 calc R . .
C10 C 0.2063(11) 0.5082(15) 0.4042(8) 0.039(6) Uiso 1 1 d . . .
H10 H 0.1773 0.4667 0.4174 0.047 Uiso 1 1 calc R . .
C11 C 0.2574(12) 0.5230(17) 0.4395(9) 0.052(7) Uiso 1 1 d . . .
H11A H 0.2861 0.5636 0.4270 0.079 Uiso 1 1 calc R . .
H11B H 0.2789 0.4711 0.4455 0.079 Uiso 1 1 calc R . .
H11C H 0.2400 0.5436 0.4687 0.079 Uiso 1 1 calc R . .
C12 C 0.1720(12) 0.5890(16) 0.3964(9) 0.048(7) Uiso 1 1 d . . .
H12A H 0.1635 0.6150 0.4266 0.073 Uiso 1 1 calc R . .
H12B H 0.1334 0.5777 0.3804 0.073 Uiso 1 1 calc R . .
H12C H 0.1969 0.6260 0.3774 0.073 Uiso 1 1 calc R . .
C13 C 0.2344(10) 0.3057(14) 0.4141(7) 0.028(6) Uiso 1 1 d . . .
C14 C 0.3036(11) 0.3163(15) 0.4198(8) 0.039(6) Uiso 1 1 d . . .
H14A H 0.3211 0.3366 0.3906 0.059 Uiso 1 1 calc R . .
H14B H 0.3220 0.2632 0.4278 0.059 Uiso 1 1 calc R . .
H14C H 0.3118 0.3560 0.4448 0.059 Uiso 1 1 calc R . .
C15 C 0.1993(10) 0.2596(13) 0.4496(7) 0.028(6) Uiso 1 1 d . . .
C16 C 0.2239(11) 0.2206(14) 0.4872(7) 0.033(6) Uiso 1 1 d . . .
H16 H 0.2669 0.2203 0.4915 0.040 Uiso 1 1 calc R . .
C17 C 0.1849(11) 0.1797(14) 0.5204(8) 0.035(6) Uiso 1 1 d . . .
H17 H 0.2008 0.1505 0.5464 0.042 Uiso 1 1 calc R . .
C18 C 0.1242(11) 0.1856(14) 0.5122(8) 0.037(6) Uiso 1 1 d . . .
H18 H 0.0970 0.1619 0.5343 0.044 Uiso 1 1 calc R . .
C19 C 0.0993(10) 0.2241(14) 0.4735(7) 0.028(6) Uiso 1 1 d . . .
C20 C 0.0364(11) 0.2332(14) 0.4610(8) 0.033(6) Uiso 1 1 d . . .
C21 C -0.0077(11) 0.1985(14) 0.4886(8) 0.036(6) Uiso 1 1 d . . .
H21 H 0.0028 0.1702 0.5164 0.043 Uiso 1 1 calc R . .
C22 C -0.0681(12) 0.2056(16) 0.4748(9) 0.046(7) Uiso 1 1 d . . .
H22 H -0.0993 0.1790 0.4921 0.055 Uiso 1 1 calc R . .
C23 C -0.0826(13) 0.2510(16) 0.4364(9) 0.052(8) Uiso 1 1 d . . .
H23 H -0.1238 0.2635 0.4291 0.063 Uiso 1 1 calc R . .
C24 C -0.0349(10) 0.2785(14) 0.4082(7) 0.027(6) Uiso 1 1 d . . .
C25 C -0.0532(9) 0.3221(13) 0.3638(7) 0.018(5) Uiso 1 1 d . . .
C26 C -0.0475(10) 0.2756(14) 0.3236(7) 0.027(6) Uiso 1 1 d . . .
H26 H -0.0287 0.2230 0.3252 0.032 Uiso 1 1 calc R . .
C27 C -0.0680(10) 0.3036(13) 0.2822(7) 0.023(5) Uiso 1 1 d . . .
H27 H -0.0672 0.2713 0.2546 0.027 Uiso 1 1 calc R . .
C28 C -0.0912(9) 0.3871(13) 0.2834(7) 0.024(5) Uiso 1 1 d . . .
H28 H -0.1032 0.4147 0.2557 0.029 Uiso 1 1 calc R . .
C29 C -0.0951(11) 0.4226(14) 0.3235(8) 0.034(6) Uiso 1 1 d . . .
C30 C -0.1165(10) 0.5146(13) 0.3267(7) 0.024(5) Uiso 1 1 d . . .
C31 C -0.1383(11) 0.5496(14) 0.2827(8) 0.036(6) Uiso 1 1 d . . .
H31A H -0.1816 0.5367 0.2786 0.054 Uiso 1 1 d R . .
H31B H -0.1149 0.5264 0.2567 0.054 Uiso 1 1 d R . .
H31C H -0.1329 0.6094 0.2834 0.054 Uiso 1 1 d R . .
N5 N -0.1178(8) 0.5472(10) 0.3674(6) 0.023(4) Uiso 1 1 d . . .
C33 C -0.1349(10) 0.6291(13) 0.3700(7) 0.026(6) Uiso 1 1 d . . .
C34 C -0.1965(10) 0.6572(13) 0.3754(7) 0.024(5) Uiso 1 1 d . . .
C35 C -0.2077(12) 0.7404(15) 0.3739(8) 0.043(7) Uiso 1 1 d . . .
H35 H -0.2485 0.7584 0.3783 0.051 Uiso 1 1 calc R . .
C36 C -0.1644(11) 0.7980(16) 0.3667(8) 0.039(7) Uiso 1 1 d . . .
H36 H -0.1760 0.8542 0.3644 0.046 Uiso 1 1 calc R . .
C37 C -0.1036(11) 0.7769(14) 0.3626(7) 0.031(6) Uiso 1 1 d . . .
H37 H -0.0731 0.8178 0.3582 0.038 Uiso 1 1 calc R . .
C38 C -0.0881(10) 0.6932(14) 0.3650(8) 0.030(6) Uiso 1 1 d . . .
C39 C -0.2448(11) 0.5946(15) 0.3873(7) 0.032(6) Uiso 1 1 d . . .
H39 H -0.2247 0.5394 0.3862 0.039 Uiso 1 1 calc R . .
C40 C -0.2970(14) 0.5933(19) 0.3503(10) 0.069(9) Uiso 1 1 d . . .
H40A H -0.3211 0.5429 0.3540 0.104 Uiso 1 1 calc R . .
H40B H -0.2794 0.5948 0.3189 0.104 Uiso 1 1 calc R . .
H40C H -0.3234 0.6413 0.3547 0.104 Uiso 1 1 calc R . .
C41 C -0.2688(13) 0.6053(17) 0.4349(9) 0.055(8) Uiso 1 1 d . . .
H41A H -0.2348 0.6070 0.4571 0.083 Uiso 1 1 calc R . .
H41B H -0.2957 0.5590 0.4426 0.083 Uiso 1 1 calc R . .
H41C H -0.2919 0.6569 0.4368 0.083 Uiso 1 1 calc R . .
C42 C -0.0230(11) 0.6666(16) 0.3605(8) 0.039(7) Uiso 1 1 d . . .
H42 H -0.0206 0.6056 0.3645 0.047 Uiso 1 1 calc R . .
C43 C 0.0156(14) 0.7087(18) 0.3993(10) 0.066(9) Uiso 1 1 d . . .
H43A H 0.0253 0.7652 0.3899 0.100 Uiso 1 1 calc R . .
H43B H 0.0535 0.6778 0.4040 0.100 Uiso 1 1 calc R . .
H43C H -0.0078 0.7096 0.4284 0.100 Uiso 1 1 calc R . .
C44 C 0.0036(15) 0.6897(19) 0.3123(10) 0.076(10) Uiso 1 1 d . . .
H44A H -0.0233 0.7300 0.2974 0.114 Uiso 1 1 d R . .
H44B H 0.0065 0.6405 0.2926 0.114 Uiso 1 1 d R . .
H44C H 0.0442 0.7136 0.3164 0.114 Uiso 1 1 d R . .
C45 C 0.0471(13) 0.0150(17) 0.4026(9) 0.052(8) Uiso 1 1 d . . .
H45 H 0.0621 0.0699 0.3918 0.063 Uiso 1 1 calc R . .
Cl1 Cl 0.0717(4) -0.0629(6) 0.3648(3) 0.081(3) Uiso 1 1 d . . .
Cl2 Cl 0.0712(4) -0.0046(5) 0.4590(3) 0.079(3) Uiso 1 1 d . . .
Cl3 Cl -0.0348(5) 0.0121(7) 0.4024(4) 0.110(4) Uiso 1 1 d . . .
O2 O 0.0405(14) 0.9215(19) 0.2414(10) 0.039(9) Uiso 0.50 1 d P . .
O3 O 0.0428(17) 0.055(2) 0.2343(12) 0.055(10) Uiso 0.50 1 d P . .

loop_
_atom_site_aniso_label
_atom_site_aniso_U_11
_atom_site_aniso_U_22
_atom_site_aniso_U_33
_atom_site_aniso_U_23
_atom_site_aniso_U_13
_atom_site_aniso_U_12
Ni1 0.0082(15) 0.0459(19) 0.0257(16) 0.0004(15) -0.0006(12) 0.0047(14)
Ni2 0.0136(16) 0.0338(17) 0.0245(15) 0.0015(14) 0.0030(12) -0.0003(14)
Br1 0.0249(14) 0.0472(16) 0.0405(15) -0.0072(13) 0.0015(12) 0.0073(13)
Br2 0.0175(12) 0.0480(16) 0.0313(13) 0.0064(12) 0.0007(10) -0.0031(12)
Br3 0.0242(14) 0.0704(19) 0.0318(14) -0.0105(13) -0.0037(11) 0.0095(14)
Br4 0.0272(15) 0.0464(16) 0.0597(18) 0.0048(14) 0.0178(13) -0.0070(13)

loop_
_atom_type_symbol
_atom_type_description
_atom_type_scat_dispersion_real
_atom_type_scat_dispersion_imag
_atom_type_scat_source
C C 0.0033 0.0016 'International Tables Vol C Tables 4.2.6.8 and 6.1.1.4'
H H 0.0000 0.0000 'International Tables Vol C Tables 4.2.6.8 and 6.1.1.4'
N N 0.0061 0.0033 'International Tables Vol C Tables 4.2.6.8 and 6.1.1.4'
O O 0.0106 0.0060 'International Tables Vol C Tables 4.2.6.8 and 6.1.1.4'
Cl Cl 0.1484 0.1585 'International Tables Vol C Tables 4.2.6.8 and 6.1.1.4'
Br Br -0.2901 2.4595 'International Tables Vol C Tables 4.2.6.8 and 6.1.1.4'
Ni Ni 0.3393 1.1124 'International Tables Vol C Tables 4.2.6.8 and 6.1.1.4'

loop_
_geom_angle_atom_site_label_1
_geom_angle_atom_site_label_2
_geom_angle_atom_site_label_3
_geom_angle
_geom_angle_site_symmetry_1
_geom_angle_site_symmetry_3
_geom_angle_publ_flag
N2 Ni1 N1 78.0(7) . . ?
N2 Ni1 N3 77.5(7) . . ?
N1 Ni1 N3 154.0(6) . . ?
N2 Ni1 Br2 153.1(5) . . ?
N1 Ni1 Br2 94.8(4) . . ?
N3 Ni1 Br2 103.1(4) . . ?
N2 Ni1 Br1 96.5(5) . . ?
N1 Ni1 Br1 99.5(4) . . ?
N3 Ni1 Br1 91.8(4) . . ?
Br2 Ni1 Br1 110.29(13) . . ?
N5 Ni2 O1 102.9(7) . . ?
N5 Ni2 N4 79.1(7) . . ?
O1 Ni2 N4 85.8(7) . . ?
N5 Ni2 Br4 99.2(5) . . ?
O1 Ni2 Br4 156.0(5) . . ?
N4 Ni2 Br4 89.3(5) . . ?
N5 Ni2 Br3 105.6(5) . . ?
O1 Ni2 Br3 87.2(5) . . ?
N4 Ni2 Br3 172.3(5) . . ?
Br4 Ni2 Br3 95.88(13) . . ?
C13 N1 C6 120.3(19) . . ?
C13 N1 Ni1 112.9(14) . . ?
C6 N1 Ni1 126.7(13) . . ?
C15 N2 C19 120.6(19) . . ?
C15 N2 Ni1 118.6(15) . . ?
C19 N2 Ni1 120.7(15) . . ?
C20 N3 C24 117.6(18) . . ?
C20 N3 Ni1 111.0(14) . . ?
C24 N3 Ni1 131.2(14) . . ?
C25 N4 C29 112.4(18) . . ?
C25 N4 Ni2 130.8(14) . . ?
C29 N4 Ni2 116.3(14) . . ?
C2 C1 C6 112(2) . . ?
C2 C1 C7 124(2) . . ?
C6 C1 C7 123(2) . . ?
C3 C2 C1 125(2) . . ?
C2 C3 C4 118(2) . . ?
C5 C4 C3 121(2) . . ?
C6 C5 C4 120(2) . . ?
C6 C5 C10 120(2) . . ?
C4 C5 C10 119(2) . . ?
C5 C6 C1 123(2) . . ?
C5 C6 N1 119(2) . . ?
C1 C6 N1 118(2) . . ?
C1 C7 C9 112(2) . . ?
C1 C7 C8 113(2) . . ?
C9 C7 C8 106(2) . . ?
C12 C10 C11 109(2) . . ?
C12 C10 C5 111(2) . . ?
C11 C10 C5 110(2) . . ?
N1 C13 C15 116(2) . . ?
N1 C13 C14 124(2) . . ?
C15 C13 C14 120(2) . . ?
N2 C15 C16 121(2) . . ?
N2 C15 C13 113.5(19) . . ?
C16 C15 C13 125(2) . . ?
C15 C16 C17 120(2) . . ?
C18 C17 C16 116(2) . . ?
C17 C18 C19 124(2) . . ?
N2 C19 C18 118(2) . . ?
N2 C19 C20 113.2(19) . . ?
C18 C19 C20 129(2) . . ?
N3 C20 C21 123(2) . . ?
N3 C20 C19 117(2) . . ?
C21 C20 C19 120(2) . . ?
C20 C21 C22 118(2) . . ?
C23 C22 C21 120(3) . . ?
C22 C23 C24 118(3) . . ?
N3 C24 C23 122(2) . . ?
N3 C24 C25 121.3(19) . . ?
C23 C24 C25 116(2) . . ?
N4 C25 C26 124.6(19) . . ?
N4 C25 C24 120.4(18) . . ?
C26 C25 C24 114.9(19) . . ?
C27 C26 C25 121(2) . . ?
C26 C27 C28 114.3(19) . . ?
C29 C28 C27 118(2) . . ?
C28 C29 N4 129(2) . . ?
C28 C29 C30 120(2) . . ?
N4 C29 C30 110.2(18) . . ?
N5 C30 C31 128(2) . . ?
N5 C30 C29 116.9(18) . . ?
C31 C30 C29 114.7(18) . . ?
C30 N5 C33 116.8(18) . . ?
C30 N5 Ni2 116.6(14) . . ?
C33 N5 Ni2 126.5(14) . . ?
N5 C33 C34 125(2) . . ?
N5 C33 C38 119(2) . . ?
C34 C33 C38 116.2(19) . . ?
C35 C34 C33 119(2) . . ?
C35 C34 C39 123(2) . . ?
C33 C34 C39 118.1(19) . . ?
C36 C35 C34 124(3) . . ?
C35 C36 C37 121(2) . . ?
C36 C37 C38 118(2) . . ?
C37 C38 C33 122(2) . . ?
C37 C38 C42 120(2) . . ?
C33 C38 C42 118(2) . . ?
C41 C39 C34 112(2) . . ?
C41 C39 C40 112(2) . . ?
C34 C39 C40 112(2) . . ?
C38 C42 C44 112(2) . . ?
C38 C42 C43 109(2) . . ?
C44 C42 C43 109(2) . . ?
Cl2 C45 Cl1 110.6(15) . . ?
Cl2 C45 Cl3 107.7(15) . . ?
Cl1 C45 Cl3 106.6(15) . . ?

loop_
_geom_bond_atom_site_label_1
_geom_bond_atom_site_label_2
_geom_bond_distance
_geom_bond_site_symmetry_2
_geom_bond_publ_flag
Ni1 N2 1.933(17) . ?
Ni1 N1 2.157(17) . ?
Ni1 N3 2.192(17) . ?
Ni1 Br2 2.394(4) . ?
Ni1 Br1 2.421(4) . ?
Ni2 N5 2.036(17) . ?
Ni2 O1 2.042(17) . ?
Ni2 N4 2.079(17) . ?
Ni2 Br4 2.427(4) . ?
Ni2 Br3 2.468(4) . ?
N1 C13 1.26(3) . ?
N1 C6 1.45(3) . ?
N2 C15 1.35(3) . ?
N2 C19 1.38(3) . ?
N3 C20 1.34(3) . ?
N3 C24 1.35(3) . ?
N4 C25 1.30(2) . ?
N4 C29 1.35(3) . ?
C1 C2 1.43(3) . ?
C1 C6 1.44(3) . ?
C1 C7 1.47(3) . ?
C2 C3 1.34(3) . ?
C3 C4 1.40(3) . ?
C4 C5 1.37(3) . ?
C5 C6 1.34(3) . ?
C5 C10 1.57(3) . ?
C7 C9 1.53(3) . ?
C7 C8 1.54(3) . ?
C10 C12 1.53(3) . ?
C10 C11 1.53(3) . ?
C13 C15 1.48(3) . ?
C13 C14 1.54(3) . ?
C15 C16 1.36(3) . ?
C16 C17 1.44(3) . ?
C17 C18 1.36(3) . ?
C18 C19 1.39(3) . ?
C19 C20 1.43(3) . ?
C20 C21 1.37(3) . ?
C21 C22 1.39(3) . ?
C22 C23 1.36(3) . ?
C23 C24 1.40(3) . ?
C24 C25 1.51(3) . ?
C25 C26 1.39(3) . ?
C26 C27 1.35(3) . ?
C27 C28 1.45(3) . ?
C28 C29 1.29(3) . ?
C29 C30 1.57(3) . ?
C30 N5 1.28(2) . ?
C30 C31 1.47(3) . ?
N5 C33 1.39(3) . ?
C33 C34 1.43(3) . ?
C33 C38 1.47(3) . ?
C34 C35 1.37(3) . ?
C34 C39 1.51(3) . ?
C35 C36 1.35(3) . ?
C36 C37 1.38(3) . ?
C37 C38 1.40(3) . ?
C38 C42 1.50(3) . ?
C39 C41 1.48(3) . ?
C39 C40 1.56(3) . ?
C42 C44 1.55(4) . ?
C42 C43 1.56(4) . ?
C45 Cl2 1.73(3) . ?
C45 Cl1 1.75(3) . ?
C45 Cl3 1.80(3) . ?
